data_2212324
loop_
_publ_author_name
'Zhang, Tao'
'Davila, Alfonso'
'McLaughlin, Mark L.'
'Watkins, Steven F.'
'Fronczek, Frank R.'

_publ_section_title
;
 1,3,5-Trichloro-2,4,6-tripyrrol-1-ylbenzene
;
_journal_coeditor_code OM2085
_journal_issue 2
_journal_name_full 'Acta Crystallographica Section E'
_journal_page_first o604
_journal_page_last o605
_journal_paper_doi 10.1107/S1600536806056376
_journal_volume 63
_journal_year 2007
_chemical_formula_iupac 'C18 H12 Cl3 N3'
_chemical_formula_moiety 'C18 H12 Cl3 N3'
_chemical_formula_sum 'C18 H12 Cl3 N3'
_chemical_formula_weight 376.66
_chemical_name_systematic
;
1,3,5-Trichloro-2,4,6-tripyrrol-1-ylbenzene
;
_space_group_IT_number 2
_symmetry_cell_setting triclinic
_symmetry_space_group_name_Hall '-P 1'
_symmetry_space_group_name_H-M 'P -1'
_atom_sites_solution_hydrogens geom
_atom_sites_solution_primary direct
_atom_sites_solution_secondary difmap
_audit_creation_method SHELXL-97
_cell_angle_alpha 86.02(2)
_cell_angle_beta 69.58(2)
_cell_angle_gamma 65.19(2)
_cell_formula_units_Z 4
_cell_length_a 11.167(3)
_cell_length_b 11.534(3)
_cell_length_c 15.799(3)
_cell_measurement_reflns_used 25
_cell_measurement_temperature 100
_cell_measurement_theta_max 18.0
_cell_measurement_theta_min 11.2
_cell_volume 1723.9(8)
_computing_cell_refinement CAD-4
_computing_data_collection 'CAD-4 Software (Enraf--Nonius, 1994)'
_computing_data_reduction 'XCAD4 (Harms & Wocadlo, 1996)'
_computing_molecular_graphics 'ORTEP-3 for Windows (Farrugia, 1997)'
_computing_structure_refinement 'SHELXL97 (Sheldrick, 1997)'
_computing_structure_solution 'SHELXTL (Bruker, 1998)'
_diffrn_ambient_temperature 100
_diffrn_measured_fraction_theta_full 0.999
_diffrn_measured_fraction_theta_max 0.997
_diffrn_measurement_device_type 'Enraf--Nonius CAD-4 (with Oxford Cryostream)'
_diffrn_measurement_method '\w-2\q scans'
_diffrn_radiation_monochromator graphite
_diffrn_radiation_source 'fine-focus sealed tube'
_diffrn_radiation_type MoK\a
_diffrn_radiation_wavelength 0.71073
_diffrn_reflns_av_R_equivalents 0.023
_diffrn_reflns_av_sigmaI/netI 0.0368
_diffrn_reflns_limit_h_max 14
_diffrn_reflns_limit_h_min -13
_diffrn_reflns_limit_k_max 15
_diffrn_reflns_limit_k_min 0
_diffrn_reflns_limit_l_max 20
_diffrn_reflns_limit_l_min -20
_diffrn_reflns_number 8712
_diffrn_reflns_theta_full 25.0
_diffrn_reflns_theta_max 28.0
_diffrn_reflns_theta_min 2.7
_diffrn_standards_decay_% 0
_diffrn_standards_interval_time 60
_diffrn_standards_number 3
_exptl_absorpt_coefficient_mu 0.535
_exptl_absorpt_correction_T_max 0.835
_exptl_absorpt_correction_T_min 0.733
_exptl_absorpt_correction_type psi-scan
_exptl_absorpt_process_details '(North <i>et al.</i>,  1968)'
_exptl_crystal_colour colorless
_exptl_crystal_density_diffrn 1.451
_exptl_crystal_density_method 'not measured'
_exptl_crystal_description fragment
_exptl_crystal_F_000 768
_exptl_crystal_size_max 0.50
_exptl_crystal_size_mid 0.40
_exptl_crystal_size_min 0.35
_refine_diff_density_max 0.42
_refine_diff_density_min -0.32
_refine_ls_extinction_method none
_refine_ls_goodness_of_fit_ref 1.036
_refine_ls_hydrogen_treatment constr
_refine_ls_matrix_type full
_refine_ls_number_parameters 433
_refine_ls_number_reflns 8304
_refine_ls_number_restraints 0
_refine_ls_restrained_S_all 1.036
_refine_ls_R_factor_all 0.057
_refine_ls_R_factor_gt 0.038
_refine_ls_shift/su_max 0.000
_refine_ls_shift/su_mean 0.000
_refine_ls_structure_factor_coef Fsqd
_refine_ls_weighting_details 'calc w=1/[\s^2^(Fo^2^)+(0.0472P)^2^+0.6927P] where P=(Fo^2^+2Fc^2^)/3'
_refine_ls_weighting_scheme calc
_refine_ls_wR_factor_gt 0.091
_refine_ls_wR_factor_ref 0.099
_reflns_number_gt 6579
_reflns_number_total 8304
_reflns_threshold_expression I>2\s(I)
_cod_data_source_file om2085.cif
_cod_data_source_block I
_cod_depositor_comments
;
The following automatic conversions were performed:
'_symmetry_cell_setting' value 'Triclinic' changed to 'triclinic'
according to '/home/saulius/struct/CIF-dictionaries/cif_core.dic'
dictionary named 'cif_core.dic' version 2.4.1 from 2010-06-29.

Automatic conversion script
Id: cif_fix_enum 1527 2010-12-29 10:47:43Z saulius 

The following automatic conversions were performed:

'_symmetry_cell_setting' value 'Triclinic' changed to 'triclinic'
according to /home/saulius/struct/CIF-dictionaries/cif_core.dic
dictionary named 'cif_core.dic' version 2.4.1 from 2010-06-29.

Automatic conversion script
Id: cif_fix_values 1715 2011-07-08 13:25:40Z adriana 
;
_cod_database_code 2212324
_cod_database_fobs_code 2212324

loop_
_symmetry_equiv_pos_as_xyz
'x, y, z'
'-x, -y, -z'

loop_
_atom_site_type_symbol
_atom_site_label
_atom_site_fract_x
_atom_site_fract_y
_atom_site_fract_z
_atom_site_U_iso_or_equiv
_atom_site_adp_type
_atom_site_calc_flag
_atom_site_refinement_flags
_atom_site_occupancy
Cl Cl1A 0.84155(5) -0.08739(5) 0.46285(3) 0.02717(12) Uani d . 1
Cl Cl1B 0.00492(5) 0.81058(4) 0.22548(3) 0.02203(11) Uani d . 1
Cl Cl2A 0.49257(5) 0.18103(5) 0.78499(3) 0.02402(11) Uani d . 1
Cl Cl2B 0.28166(5) 0.46654(5) -0.06605(3) 0.02244(11) Uani d . 1
Cl Cl3A 0.38770(6) 0.35259(5) 0.48135(3) 0.02840(12) Uani d . 1
Cl Cl3B 0.43543(5) 0.36464(5) 0.22889(3) 0.02397(11) Uani d . 1
N N1A 0.74388(18) -0.03516(16) 0.66182(11) 0.0238(4) Uani d . 1
N N1B 0.05879(17) 0.70632(15) 0.04152(11) 0.0197(3) Uani d . 1
N N2A 0.33516(17) 0.36559(15) 0.67904(11) 0.0198(3) Uani d . 1
N N2B 0.45487(17) 0.30480(15) 0.04198(11) 0.0192(3) Uani d . 1
N N3A 0.64508(18) 0.11543(16) 0.38708(11) 0.0204(3) Uani d . 1
N N3B 0.19296(17) 0.61323(16) 0.31071(10) 0.0198(3) Uani d . 1
C C1A 0.6935(2) 0.04332(18) 0.52507(12) 0.0186(4) Uani d . 1
C C1B 0.13169(19) 0.66150(17) 0.17401(12) 0.0173(4) Uani d . 1
C C2A 0.6593(2) 0.05758(18) 0.61887(12) 0.0181(4) Uani d . 1
C C2B 0.14965(19) 0.62593(17) 0.08622(12) 0.0170(4) Uani d . 1
C C3A 0.5392(2) 0.16439(18) 0.66907(12) 0.0184(4) Uani d . 1
C C3B 0.25683(19) 0.50699(18) 0.04350(12) 0.0170(4) Uani d . 1
C C4A 0.45644(19) 0.25736(17) 0.62703(12) 0.0178(4) Uani d . 1
C C4B 0.3450(2) 0.42335(17) 0.08702(12) 0.0174(4) Uani d . 1
C C5A 0.4919(2) 0.24029(18) 0.53337(13) 0.0184(4) Uani d . 1
C C5B 0.3233(2) 0.46138(18) 0.17544(12) 0.0181(4) Uani d . 1
C C6A 0.6101(2) 0.13284(18) 0.48165(12) 0.0177(4) Uani d . 1
C C6B 0.2155(2) 0.57862(18) 0.22015(12) 0.0175(4) Uani d . 1
C C7A 0.8478(3) -0.0258(3) 0.68476(17) 0.0375(5) Uani d . 1
H H7A 0.8723 0.0448 0.6771 0.045 Uiso calc R 1
C C7B -0.0493(2) 0.6864(2) 0.03189(15) 0.0269(4) Uani d . 1
H H7B -0.0788 0.6215 0.0572 0.032 Uiso calc R 1
C C8A 0.9090(3) -0.1365(3) 0.72042(18) 0.0472(7) Uani d . 1
H H8A 0.9835 -0.1566 0.7429 0.057 Uiso calc R 1
C C8B -0.1062(2) 0.7760(2) -0.02015(16) 0.0310(5) Uani d . 1
H H8B -0.1826 0.7850 -0.0378 0.037 Uiso calc R 1
C C9A 0.8428(3) -0.2160(3) 0.71827(18) 0.0465(7) Uani d . 1
H H9A 0.8649 -0.2994 0.7386 0.056 Uiso calc R 1
C C9B -0.0311(2) 0.8536(2) -0.04344(15) 0.0306(5) Uani d . 1
H H9B -0.0483 0.9242 -0.0793 0.037 Uiso calc R 1
C C10A 0.7415(3) -0.1522(2) 0.68194(17) 0.0364(5) Uani d . 1
H H10A 0.6802 -0.1829 0.6722 0.044 Uiso calc R 1
C C10B 0.0699(2) 0.8088(2) -0.00518(14) 0.0253(4) Uani d . 1
H H10B 0.1363 0.8423 -0.0098 0.030 Uiso calc R 1
C C11A 0.3328(2) 0.47954(19) 0.70277(14) 0.0249(4) Uani d . 1
H H11A 0.4113 0.5003 0.6863 0.030 Uiso calc R 1
C C11B 0.5685(2) 0.29021(19) -0.03632(13) 0.0219(4) Uani d . 1
H H11B 0.5856 0.3575 -0.0688 0.026 Uiso calc R 1
C C12A 0.1967(2) 0.5572(2) 0.75440(14) 0.0266(4) Uani d . 1
H H12A 0.1636 0.6420 0.7799 0.032 Uiso calc R 1
C C12B 0.6512(2) 0.1623(2) -0.05847(15) 0.0275(4) Uani d . 1
H H12B 0.7363 0.1243 -0.1090 0.033 Uiso calc R 1
C C13A 0.1148(2) 0.4895(2) 0.76308(16) 0.0324(5) Uani d . 1
H H13A 0.0165 0.5197 0.7960 0.039 Uiso calc R 1
C C13B 0.5870(2) 0.0959(2) 0.00784(16) 0.0307(5) Uani d . 1
H H13B 0.6217 0.0055 0.0095 0.037 Uiso calc R 1
C C14A 0.2018(2) 0.3721(2) 0.71564(17) 0.0329(5) Uani d . 1
H H14A 0.1744 0.3066 0.7092 0.039 Uiso calc R 1
C C14B 0.4670(2) 0.18491(19) 0.06855(15) 0.0270(4) Uani d . 1
H H14B 0.4030 0.1676 0.1200 0.032 Uiso calc R 1
C C15A 0.6265(2) 0.0284(2) 0.34371(14) 0.0268(4) Uani d . 1
H H15A 0.5871 -0.0291 0.3721 0.032 Uiso calc R 1
C C15B 0.2650(2) 0.6666(2) 0.33627(15) 0.0301(5) Uani d . 1
H H15B 0.3360 0.6901 0.2967 0.036 Uiso calc R 1
C C16A 0.6747(2) 0.0391(2) 0.25277(14) 0.0310(5) Uani d . 1
H H16A 0.6740 -0.0089 0.2065 0.037 Uiso calc R 1
C C16B 0.2167(3) 0.6803(2) 0.42882(15) 0.0321(5) Uani d . 1
H H16B 0.2476 0.7156 0.4651 0.038 Uiso calc R 1
C C17A 0.7255(2) 0.1341(2) 0.24008(14) 0.0320(5) Uani d . 1
H H17A 0.7660 0.1613 0.1834 0.038 Uiso calc R 1
C C17B 0.1133(2) 0.6330(2) 0.46100(14) 0.0284(5) Uani d . 1
H H17B 0.0620 0.6303 0.5228 0.034 Uiso calc R 1
C C18A 0.7064(2) 0.1805(2) 0.32327(14) 0.0288(5) Uani d . 1
H H18A 0.7310 0.2457 0.3349 0.035 Uiso calc R 1
C C18B 0.0999(2) 0.5916(2) 0.38713(13) 0.0284(5) Uani d . 1
H H18B 0.0377 0.5547 0.3883 0.034 Uiso calc R 1

loop_
_atom_site_aniso_label
_atom_site_aniso_U_11
_atom_site_aniso_U_22
_atom_site_aniso_U_33
_atom_site_aniso_U_12
_atom_site_aniso_U_13
_atom_site_aniso_U_23
Cl1A 0.0248(2) 0.0223(2) 0.0204(2) 0.00056(19) -0.00418(18) -0.00342(18)
Cl1B 0.0185(2) 0.0197(2) 0.0217(2) -0.00394(18) -0.00379(17) -0.00595(17)
Cl2A 0.0273(2) 0.0257(2) 0.0154(2) -0.0080(2) -0.00665(18) -0.00197(17)
Cl2B 0.0225(2) 0.0248(2) 0.0177(2) -0.00610(19) -0.00807(17) -0.00494(17)
Cl3A 0.0294(3) 0.0244(2) 0.0261(2) -0.0031(2) -0.0146(2) 0.00494(19)
Cl3B 0.0290(2) 0.0200(2) 0.0252(2) -0.00752(19) -0.0161(2) 0.00388(18)
N1A 0.0216(8) 0.0232(9) 0.0204(8) -0.0027(7) -0.0086(7) 0.0024(7)
N1B 0.0176(8) 0.0195(8) 0.0221(8) -0.0058(6) -0.0095(6) 0.0003(6)
N2A 0.0192(8) 0.0146(7) 0.0222(8) -0.0049(6) -0.0054(6) -0.0019(6)
N2B 0.0190(8) 0.0157(8) 0.0210(8) -0.0059(6) -0.0058(6) -0.0029(6)
N3A 0.0262(9) 0.0201(8) 0.0171(8) -0.0112(7) -0.0084(7) 0.0015(6)
N3B 0.0240(8) 0.0220(8) 0.0147(7) -0.0110(7) -0.0065(6) -0.0001(6)
C1A 0.0196(9) 0.0161(9) 0.0179(9) -0.0068(7) -0.0048(7) -0.0009(7)
C1B 0.0145(8) 0.0159(8) 0.0192(9) -0.0064(7) -0.0025(7) -0.0028(7)
C2A 0.0187(9) 0.0157(9) 0.0192(9) -0.0061(7) -0.0074(7) 0.0008(7)
C2B 0.0173(9) 0.0167(9) 0.0180(8) -0.0073(7) -0.0070(7) -0.0002(7)
C3A 0.0206(9) 0.0191(9) 0.0158(8) -0.0086(7) -0.0061(7) -0.0019(7)
C3B 0.0193(9) 0.0190(9) 0.0149(8) -0.0098(7) -0.0058(7) -0.0009(7)
C4A 0.0174(9) 0.0146(8) 0.0196(9) -0.0060(7) -0.0052(7) -0.0010(7)
C4B 0.0186(9) 0.0144(8) 0.0197(9) -0.0079(7) -0.0058(7) -0.0002(7)
C5A 0.0203(9) 0.0164(9) 0.0213(9) -0.0080(7) -0.0107(7) 0.0042(7)
C5B 0.0202(9) 0.0175(9) 0.0196(9) -0.0092(7) -0.0093(7) 0.0038(7)
C6A 0.0211(9) 0.0167(9) 0.0169(8) -0.0096(7) -0.0064(7) 0.0010(7)
C6B 0.0187(9) 0.0196(9) 0.0162(8) -0.0110(7) -0.0046(7) -0.0009(7)
C7A 0.0315(12) 0.0407(14) 0.0422(13) -0.0091(11) -0.0225(11) 0.0020(11)
C7B 0.0226(10) 0.0257(10) 0.0344(11) -0.0092(9) -0.0128(9) -0.0009(9)
C8A 0.0311(13) 0.0568(18) 0.0389(14) 0.0008(12) -0.0199(11) 0.0047(12)
C8B 0.0241(10) 0.0283(11) 0.0383(12) -0.0016(9) -0.0188(9) -0.0043(9)
C9A 0.0368(14) 0.0434(15) 0.0408(14) -0.0036(12) -0.0124(11) 0.0210(12)
C9B 0.0339(12) 0.0247(11) 0.0327(11) -0.0067(9) -0.0187(10) 0.0049(9)
C10A 0.0328(12) 0.0310(12) 0.0411(13) -0.0108(10) -0.0142(10) 0.0170(10)
C10B 0.0276(10) 0.0232(10) 0.0265(10) -0.0104(9) -0.0121(8) 0.0048(8)
C11A 0.0256(10) 0.0174(9) 0.0301(10) -0.0078(8) -0.0086(8) -0.0024(8)
C11B 0.0178(9) 0.0242(10) 0.0225(9) -0.0078(8) -0.0062(7) -0.0026(8)
C12A 0.0304(11) 0.0166(9) 0.0239(10) -0.0031(8) -0.0077(8) 0.0005(8)
C12B 0.0186(10) 0.0278(11) 0.0321(11) -0.0043(8) -0.0095(8) -0.0082(9)
C13A 0.0214(10) 0.0251(11) 0.0363(12) -0.0027(9) -0.0024(9) 0.0026(9)
C13B 0.0285(11) 0.0159(10) 0.0458(13) -0.0041(8) -0.0164(10) -0.0041(9)
C14A 0.0214(10) 0.0238(11) 0.0481(14) -0.0101(9) -0.0047(10) -0.0008(10)
C14B 0.0269(11) 0.0188(10) 0.0350(11) -0.0098(8) -0.0105(9) 0.0026(8)
C15A 0.0311(11) 0.0292(11) 0.0254(10) -0.0163(9) -0.0109(9) -0.0015(8)
C15B 0.0375(12) 0.0364(12) 0.0264(11) -0.0245(10) -0.0113(9) 0.0002(9)
C16A 0.0293(11) 0.0370(12) 0.0223(10) -0.0061(10) -0.0124(9) -0.0052(9)
C16B 0.0410(13) 0.0339(12) 0.0249(10) -0.0144(10) -0.0162(10) -0.0040(9)
C17A 0.0308(11) 0.0398(13) 0.0187(10) -0.0104(10) -0.0074(9) 0.0066(9)
C17B 0.0330(11) 0.0263(11) 0.0180(9) -0.0067(9) -0.0067(8) -0.0007(8)
C18A 0.0358(12) 0.0295(11) 0.0241(10) -0.0188(10) -0.0088(9) 0.0070(8)
C18B 0.0311(11) 0.0372(12) 0.0185(9) -0.0197(10) -0.0040(8) 0.0020(8)

loop_
_atom_type_symbol
_atom_type_description
_atom_type_scat_dispersion_real
_atom_type_scat_dispersion_imag
_atom_type_scat_source
C C 0.0033 0.0016 'International Tables Vol C Tables 4.2.6.8 and 6.1.1.4'
H H 0.0000 0.0000 'International Tables Vol C Tables 4.2.6.8 and 6.1.1.4'
Cl Cl 0.1484 0.1585 'International Tables Vol C Tables 4.2.6.8 and 6.1.1.4'
N N 0.0061 0.0033 'International Tables Vol C Tables 4.2.6.8 and 6.1.1.4'

loop_
_geom_angle_atom_site_label_1
_geom_angle_atom_site_label_2
_geom_angle_atom_site_label_3
_geom_angle
C10A N1A C7A 109.30(19)
C10A N1A C2A 125.35(19)
C7A N1A C2A 125.22(19)
C10B N1B C7B 108.97(17)
C10B N1B C2B 126.53(17)
C7B N1B C2B 124.30(17)
C14A N2A C11A 108.95(17)
C14A N2A C4A 125.17(17)
C11A N2A C4A 125.87(17)
C14B N2B C11B 108.86(17)
C14B N2B C4B 125.81(17)
C11B N2B C4B 125.32(16)
C15A N3A C18A 108.97(17)
C15A N3A C6A 125.45(17)
C18A N3A C6A 125.56(17)
C15B N3B C18B 109.15(17)
C15B N3B C6B 125.63(17)
C18B N3B C6B 125.14(17)
C6A C1A C2A 121.28(17)
C6A C1A Cl1A 119.82(14)
C2A C1A Cl1A 118.90(14)
C2B C1B C6B 120.99(17)
C2B C1B Cl1B 119.25(15)
C6B C1B Cl1B 119.76(14)
C3A C2A C1A 118.66(17)
C3A C2A N1A 120.89(17)
C1A C2A N1A 120.45(17)
C1B C2B C3B 118.85(17)
C1B C2B N1B 121.07(16)
C3B C2B N1B 120.04(16)
C4A C3A C2A 121.23(17)
C4A C3A Cl2A 119.49(14)
C2A C3A Cl2A 119.28(15)
C4B C3B C2B 121.48(17)
C4B C3B Cl2B 120.10(14)
C2B C3B Cl2B 118.40(14)
C3A C4A C5A 119.03(17)
C3A C4A N2A 120.47(17)
C5A C4A N2A 120.46(17)
C3B C4B C5B 118.25(17)
C3B C4B N2B 120.67(16)
C5B C4B N2B 121.07(17)
C4A C5A C6A 120.89(17)
C4A C5A Cl3A 119.33(15)
C6A C5A Cl3A 119.78(14)
C6B C5B C4B 121.39(17)
C6B C5B Cl3B 119.06(14)
C4B C5B Cl3B 119.51(15)
C1A C6A C5A 118.86(17)
C1A C6A N3A 120.39(17)
C5A C6A N3A 120.75(17)
C1B C6B C5B 118.97(17)
C1B C6B N3B 120.71(17)
C5B C6B N3B 120.31(17)
C8A C7A N1A 107.3(2)
C8A C7A H7A 126.4
N1A C7A H7A 126.4
C8B C7B N1B 107.89(19)
C8B C7B H7B 126.1
N1B C7B H7B 126.1
C7A C8A C9A 108.0(2)
C7A C8A H8A 126.0
C9A C8A H8A 126.0
C7B C8B C9B 107.65(19)
C7B C8B H8B 126.2
C9B C8B H8B 126.2
C10A C9A C8A 107.8(2)
C10A C9A H9A 126.1
C8A C9A H9A 126.1
C10B C9B C8B 107.71(19)
C10B C9B H9B 126.1
C8B C9B H9B 126.1
C9A C10A N1A 107.6(2)
C9A C10A H10A 126.2
N1A C10A H10A 126.2
C9B C10B N1B 107.78(19)
C9B C10B H10B 126.1
N1B C10B H10B 126.1
C12A C11A N2A 107.48(19)
C12A C11A H11A 126.3
N2A C11A H11A 126.3
C12B C11B N2B 107.86(18)
C12B C11B H11B 126.1
N2B C11B H11B 126.1
C11A C12A C13A 107.86(19)
C11A C12A H12A 126.1
C13A C12A H12A 126.1
C11B C12B C13B 107.56(19)
C11B C12B H12B 126.2
C13B C12B H12B 126.2
C14A C13A C12A 107.6(2)
C14A C13A H13A 126.2
C12A C13A H13A 126.2
C14B C13B C12B 107.91(19)
C14B C13B H13B 126.0
C12B C13B H13B 126.0
C13A C14A N2A 108.1(2)
C13A C14A H14A 126.0
N2A C14A H14A 126.0
C13B C14B N2B 107.81(19)
C13B C14B H14B 126.1
N2B C14B H14B 126.1
C16A C15A N3A 108.1(2)
C16A C15A H15A 126.0
N3A C15A H15A 126.0
C16B C15B N3B 107.7(2)
C16B C15B H15B 126.1
N3B C15B H15B 126.1
C15A C16A C17A 107.4(2)
C15A C16A H16A 126.3
C17A C16A H16A 126.3
C15B C16B C17B 108.1(2)
C15B C16B H16B 126.0
C17B C16B H16B 126.0
C18A C17A C16A 108.22(19)
C18A C17A H17A 125.9
C16A C17A H17A 125.9
C18B C17B C16B 107.46(19)
C18B C17B H17B 126.3
C16B C17B H17B 126.3
C17A C18A N3A 107.4(2)
C17A C18A H18A 126.3
N3A C18A H18A 126.3
C17B C18B N3B 107.59(19)
C17B C18B H18B 126.2
N3B C18B H18B 126.2

loop_
_geom_bond_atom_site_label_1
_geom_bond_atom_site_label_2
_geom_bond_distance
_geom_bond_publ_flag
Cl1A C1A 1.718(2) y
Cl1B C1B 1.7234(19) y
Cl2A C3A 1.7209(19) y
Cl2B C3B 1.7201(18) y
Cl3A C5A 1.7208(19) y
Cl3B C5B 1.7206(19) y
N1A C10A 1.374(3) ?
N1A C7A 1.376(3) ?
N1A C2A 1.412(2) y
N1B C10B 1.377(3) ?
N1B C7B 1.378(3) ?
N1B C2B 1.417(2) y
N2A C14A 1.367(3) ?
N2A C11A 1.379(3) ?
N2A C4A 1.419(2) y
N2B C14B 1.382(3) ?
N2B C11B 1.387(2) ?
N2B C4B 1.414(2) y
N3A C15A 1.374(3) ?
N3A C18A 1.376(3) ?
N3A C6A 1.412(2) y
N3B C15B 1.366(3) ?
N3B C18B 1.378(3) ?
N3B C6B 1.419(2) y
C1A C6A 1.395(3) ?
C1A C2A 1.398(3) ?
C1B C2B 1.396(3) ?
C1B C6B 1.396(3) ?
C2A C3A 1.397(3) ?
C2B C3B 1.399(3) ?
C3A C4A 1.394(3) ?
C3B C4B 1.398(3) ?
C4A C5A 1.397(3) ?
C4B C5B 1.401(3) ?
C5A C6A 1.401(3) ?
C5B C6B 1.396(3) ?
C7A C8A 1.360(4) ?
C7A H7A 0.9500 ?
C7B C8B 1.358(3) ?
C7B H7B 0.9500 ?
C8A C9A 1.408(4) ?
C8A H8A 0.9500 ?
C8B C9B 1.417(3) ?
C8B H8B 0.9500 ?
C9A C10A 1.358(3) ?
C9A H9A 0.9500 ?
C9B C10B 1.360(3) ?
C9B H9B 0.9500 ?
C10A H10A 0.9500 ?
C10B H10B 0.9500 ?
C11A C12A 1.368(3) ?
C11A H11A 0.9500 ?
C11B C12B 1.362(3) ?
C11B H11B 0.9500 ?
C12A C13A 1.401(3) ?
C12A H12A 0.9500 ?
C12B C13B 1.422(3) ?
C12B H12B 0.9500 ?
C13A C14A 1.366(3) ?
C13A H13A 0.9500 ?
C13B C14B 1.362(3) ?
C13B H13B 0.9500 ?
C14A H14A 0.9500 ?
C14B H14B 0.9500 ?
C15A C16A 1.364(3) ?
C15A H15A 0.9500 ?
C15B C16B 1.365(3) ?
C15B H15B 0.9500 ?
C16A C17A 1.404(3) ?
C16A H16A 0.9500 ?
C16B C17B 1.403(3) ?
C16B H16B 0.9500 ?
C17A C18A 1.366(3) ?
C17A H17A 0.9500 ?
C17B C18B 1.368(3) ?
C17B H17B 0.9500 ?
C18A H18A 0.9500 ?
C18B H18B 0.9500 ?

loop_
_geom_torsion_atom_site_label_1
_geom_torsion_atom_site_label_2
_geom_torsion_atom_site_label_3
_geom_torsion_atom_site_label_4
_geom_torsion
_geom_torsion_publ_flag
C6A C1A C2A C3A -0.3(3) ?
Cl1A C1A C2A C3A 179.70(15) ?
C6A C1A C2A N1A 179.00(18) ?
Cl1A C1A C2A N1A -1.0(3) ?
C10A N1A C2A C3A 101.2(2) ?
C7A N1A C2A C3A -83.2(3) ?
C10A N1A C2A C1A -78.0(3) ?
C7A N1A C2A C1A 97.6(3) y
C6B C1B C2B C3B -2.2(3) ?
Cl1B C1B C2B C3B 177.27(14) ?
C6B C1B C2B N1B 175.84(17) ?
Cl1B C1B C2B N1B -4.7(2) ?
C10B N1B C2B C1B 83.3(2) ?
C7B N1B C2B C1B -102.4(2) ?
C10B N1B C2B C3B -98.7(2) ?
C7B N1B C2B C3B 75.6(2) y
C1A C2A C3A C4A -1.8(3) ?
N1A C2A C3A C4A 178.98(18) ?
C1A C2A C3A Cl2A 178.09(14) ?
N1A C2A C3A Cl2A -1.2(3) ?
C1B C2B C3B C4B 0.5(3) ?
N1B C2B C3B C4B -177.62(17) ?
C1B C2B C3B Cl2B -177.88(14) ?
N1B C2B C3B Cl2B 4.1(2) ?
C2A C3A C4A C5A 2.5(3) ?
Cl2A C3A C4A C5A -177.38(14) ?
C2A C3A C4A N2A -179.67(17) ?
Cl2A C3A C4A N2A 0.5(3) ?
C14A N2A C4A C3A -90.7(3) ?
C11A N2A C4A C3A 87.6(2) y
C14A N2A C4A C5A 87.2(3) ?
C11A N2A C4A C5A -94.5(2) ?
C2B C3B C4B C5B 0.2(3) ?
Cl2B C3B C4B C5B 178.47(14) ?
C2B C3B C4B N2B -178.51(17) ?
Cl2B C3B C4B N2B -0.2(2) ?
C14B N2B C4B C3B -118.2(2) ?
C11B N2B C4B C3B 61.9(3) y
C14B N2B C4B C5B 63.2(3) ?
C11B N2B C4B C5B -116.7(2) ?
C3A C4A C5A C6A -1.2(3) ?
N2A C4A C5A C6A -179.03(17) ?
C3A C4A C5A Cl3A 178.38(14) ?
N2A C4A C5A Cl3A 0.5(3) ?
C3B C4B C5B C6B 0.9(3) ?
N2B C4B C5B C6B 179.62(17) ?
C3B C4B C5B Cl3B -176.66(14) ?
N2B C4B C5B Cl3B 2.0(2) ?
C2A C1A C6A C5A 1.5(3) ?
Cl1A C1A C6A C5A -178.45(14) ?
C2A C1A C6A N3A -178.83(17) ?
Cl1A C1A C6A N3A 1.2(3) ?
C4A C5A C6A C1A -0.8(3) ?
Cl3A C5A C6A C1A 179.67(14) ?
C4A C5A C6A N3A 179.56(17) ?
Cl3A C5A C6A N3A 0.0(3) ?
C15A N3A C6A C1A 74.4(3) y
C18A N3A C6A C1A -103.9(2) ?
C15A N3A C6A C5A -105.9(2) ?
C18A N3A C6A C5A 75.8(3) ?
C2B C1B C6B C5B 3.3(3) ?
Cl1B C1B C6B C5B -176.19(14) ?
C2B C1B C6B N3B -177.43(17) ?
Cl1B C1B C6B N3B 3.1(2) ?
C4B C5B C6B C1B -2.7(3) ?
Cl3B C5B C6B C1B 174.96(14) ?
C4B C5B C6B N3B 178.07(17) ?
Cl3B C5B C6B N3B -4.3(2) ?
C15B N3B C6B C1B -96.5(2) ?
C18B N3B C6B C1B 87.3(2) ?
C15B N3B C6B C5B 82.8(3) y
C18B N3B C6B C5B -93.5(2) ?
C10A N1A C7A C8A -0.8(3) ?
C2A N1A C7A C8A -177.0(2) ?
C10B N1B C7B C8B -0.3(2) ?
C2B N1B C7B C8B -175.39(18) ?
N1A C7A C8A C9A 0.8(3) ?
N1B C7B C8B C9B 0.0(2) ?
C7A C8A C9A C10A -0.4(3) ?
C7B C8B C9B C10B 0.2(3) ?
C8A C9A C10A N1A -0.1(3) ?
C7A N1A C10A C9A 0.6(3) ?
C2A N1A C10A C9A 176.7(2) ?
C8B C9B C10B N1B -0.4(2) ?
C7B N1B C10B C9B 0.4(2) ?
C2B N1B C10B C9B 175.39(18) ?
C14A N2A C11A C12A -0.1(2) ?
C4A N2A C11A C12A -178.61(18) ?
C14B N2B C11B C12B -0.1(2) ?
C4B N2B C11B C12B 179.80(18) ?
N2A C11A C12A C13A 0.5(2) ?
N2B C11B C12B C13B 0.0(2) ?
C11A C12A C13A C14A -0.8(3) ?
C11B C12B C13B C14B 0.1(3) ?
C12A C13A C14A N2A 0.7(3) ?
C11A N2A C14A C13A -0.4(3) ?
C4A N2A C14A C13A 178.13(19) ?
C12B C13B C14B N2B -0.1(2) ?
C11B N2B C14B C13B 0.2(2) ?
C4B N2B C14B C13B -179.76(18) ?
C18A N3A C15A C16A -0.6(2) ?
C6A N3A C15A C16A -179.09(19) ?
C18B N3B C15B C16B -0.7(3) ?
C6B N3B C15B C16B -177.38(19) ?
N3A C15A C16A C17A 0.7(2) ?
N3B C15B C16B C17B 0.5(3) ?
C15A C16A C17A C18A -0.5(3) ?
C15B C16B C17B C18B -0.2(3) ?
C16A C17A C18A N3A 0.2(3) ?
C15A N3A C18A C17A 0.2(2) ?
C6A N3A C18A C17A 178.75(19) ?
C16B C17B C18B N3B -0.2(3) ?
C15B N3B C18B C17B 0.5(3) ?
C6B N3B C18B C17B 177.26(18) ?

loop_
_cod_related_entry_id
_cod_related_entry_database
_cod_related_entry_code
1 ChemSpider 24737006
